data_4025878
loop_
_publ_author_name
'Sergey L. Deev'
'Zakhar O. Shenkarev'
'Tatyana S. Shestakova'
'Oleg N. Chupakhin'
'Vladimir L. Rusinov'
'Alexander S. Arseniev'

_publ_section_title
;
 Selective 15N-Labeling and Analysis of 13C-15N J Couplings as an
 Effective Tool for Studying the Structure and Azide-Tetrazole Equilibrium
 in a Series of Tetrazolo[1,5-b][1,2,4]triazines and
 Tetrazolo[1,5-a]pyrimidines
;
_journal_name_full 'Journal of Organic Chemistry'
_journal_page_first 8487
_journal_page_last 8497
_journal_paper_doi 10.1021/jo1017876
_journal_volume 75
_journal_year 2010
_chemical_formula_moiety 'C4 H3 N5'
_chemical_formula_sum 'C4 H3 N5'
_chemical_formula_weight 121.11
_chemical_name_systematic
; 
 ? 
;
_space_group_IT_number 14
_symmetry_cell_setting monoclinic
_symmetry_space_group_name_Hall '-P 2ybc'
_symmetry_space_group_name_H-M 'P 1 21/c 1'
_atom_sites_solution_hydrogens geom
_atom_sites_solution_primary direct
_atom_sites_solution_secondary difmap
_audit_creation_method SHELXL-97
_cell_angle_alpha 90.00
_cell_angle_beta 99.457(5)
_cell_angle_gamma 90.00
_cell_formula_units_Z 4
_cell_length_a 7.0702(4)
_cell_length_b 5.6183(2)
_cell_length_c 13.1708(8)
_cell_measurement_temperature 295(2)
_cell_volume 516.07(5)
_computing_cell_refinement 'CrysAlis CCD 171.28c4'
_computing_data_collection 'CrysAlis CCD 171.28c4'
_computing_data_reduction 'CrysAlis RED 171.28c4'
_computing_molecular_graphics 'Bruker SHELXTL'
_computing_publication_material 'Bruker SHELXTL'
_computing_structure_refinement 'SHELXL-97 (Sheldrick, 1997)'
_computing_structure_solution 'SHELXS-97 (Sheldrick, 1990)'
_diffrn_ambient_temperature 295(2)
_diffrn_measured_fraction_theta_full 0.985
_diffrn_measured_fraction_theta_max 0.896
_diffrn_measurement_device_type 'Xcalibur 3 CCD'
_diffrn_measurement_method 'phi and omega scans'
_diffrn_radiation_monochromator graphite
_diffrn_radiation_source 'fine-focus sealed tube'
_diffrn_radiation_type MoK\a
_diffrn_radiation_wavelength 0.71073
_diffrn_reflns_av_R_equivalents 0.0144
_diffrn_reflns_av_sigmaI/netI 0.0123
_diffrn_reflns_limit_h_max 10
_diffrn_reflns_limit_h_min -9
_diffrn_reflns_limit_k_max 7
_diffrn_reflns_limit_k_min -8
_diffrn_reflns_limit_l_max 19
_diffrn_reflns_limit_l_min -18
_diffrn_reflns_number 6446
_diffrn_reflns_theta_full 27.50
_diffrn_reflns_theta_max 31.63
_diffrn_reflns_theta_min 2.92
_diffrn_standards_decay_% none
_diffrn_standards_interval_count none
_diffrn_standards_interval_time none
_diffrn_standards_number none
_exptl_absorpt_coefficient_mu 0.113
_exptl_absorpt_correction_type none
_exptl_crystal_colour colorless
_exptl_crystal_density_diffrn 1.559
_exptl_crystal_density_method 'not measured'
_exptl_crystal_description prism
_exptl_crystal_F_000 248
_exptl_crystal_size_max 0.50
_exptl_crystal_size_mid 0.45
_exptl_crystal_size_min 0.40
_refine_diff_density_max 0.224
_refine_diff_density_min -0.157
_refine_diff_density_rms 0.037
_refine_ls_extinction_coef 0.113(18)
_refine_ls_extinction_expression Fc^*^=kFc[1+0.001xFc^2^\l^3^/sin(2\q)]^-1/4^
_refine_ls_extinction_method SHELXL
_refine_ls_goodness_of_fit_ref 0.999
_refine_ls_hydrogen_treatment refall
_refine_ls_matrix_type full
_refine_ls_number_parameters 95
_refine_ls_number_reflns 1562
_refine_ls_number_restraints 0
_refine_ls_restrained_S_all 0.999
_refine_ls_R_factor_all 0.0424
_refine_ls_R_factor_gt 0.0338
_refine_ls_shift/su_max 0.000
_refine_ls_shift/su_mean 0.000
_refine_ls_structure_factor_coef Fsqd
_refine_ls_weighting_details 'calc w=1/[\s^2^(Fo^2^)+(0.0800P)^2^+0.0000P] where P=(Fo^2^+2Fc^2^)/3'
_refine_ls_weighting_scheme calc
_refine_ls_wR_factor_gt 0.0993
_refine_ls_wR_factor_ref 0.1045
_reflns_number_gt 1251
_reflns_number_total 1562
_reflns_threshold_expression >2sigma(I)
_cod_data_source_file jo1017876_si_002.cif
_cod_data_source_block dc
_cod_depositor_comments
;
The following automatic conversions were performed:

'_symmetry_cell_setting' value 'Monoclinic' changed to 'monoclinic'
according to the built-in table from CIF Core dictionary named
'cif_core.dic' version 2.4.1 from 2010-06-29.

Automatic conversion script
Id: cif_fix_values 1646 2011-03-28 12:23:43Z adriana 
;
_cod_original_sg_symbol_Hall -P2ybc
_cod_database_code 4025878

loop_
_symmetry_equiv_pos_as_xyz
'x, y, z'
'-x, y+1/2, -z+1/2'
'-x, -y, -z'
'x, -y-1/2, z-1/2'

loop_
_atom_site_label
_atom_site_type_symbol
_atom_site_fract_x
_atom_site_fract_y
_atom_site_fract_z
_atom_site_U_iso_or_equiv
_atom_site_adp_type
_atom_site_occupancy
_atom_site_symmetry_multiplicity
_atom_site_calc_flag
_atom_site_refinement_flags
_atom_site_disorder_assembly
_atom_site_disorder_group
N1 N 0.20140(8) 0.08375(12) 0.22289(5) 0.03550(18) Uani 1 1 d . . .
N5 N 0.36304(10) -0.28038(13) 0.20283(5) 0.0429(2) Uani 1 1 d . . .
C1 C 0.28543(10) -0.12276(14) 0.26135(6) 0.03506(19) Uani 1 1 d . . .
C4 C 0.19005(12) 0.14698(15) 0.12213(7) 0.0427(2) Uani 1 1 d . . .
C2 C 0.35132(12) -0.22000(16) 0.10603(6) 0.0445(2) Uani 1 1 d . . .
C3 C 0.26601(13) -0.00766(17) 0.06201(7) 0.0447(2) Uani 1 1 d . . .
N4 N 0.27368(11) -0.13338(16) 0.36070(5) 0.0491(2) Uani 1 1 d . . .
N3 N 0.18141(11) 0.06664(18) 0.38023(6) 0.0560(2) Uani 1 1 d . . .
N2 N 0.13579(11) 0.20122(15) 0.29959(6) 0.0507(2) Uani 1 1 d . . .
H4 H 0.1272(17) 0.303(2) 0.1052(9) 0.064(3) Uiso 1 1 d . . .
H3 H 0.2641(16) 0.029(3) -0.0061(10) 0.070(4) Uiso 1 1 d . . .
H2 H 0.4062(16) -0.331(2) 0.0616(9) 0.060(3) Uiso 1 1 d . . .

loop_
_atom_site_aniso_label
_atom_site_aniso_U_11
_atom_site_aniso_U_22
_atom_site_aniso_U_33
_atom_site_aniso_U_23
_atom_site_aniso_U_13
_atom_site_aniso_U_12
N1 0.0330(3) 0.0338(3) 0.0392(4) -0.0034(2) 0.0046(2) -0.0006(2)
N5 0.0468(4) 0.0385(4) 0.0423(4) 0.0013(3) 0.0041(3) 0.0083(3)
C1 0.0344(3) 0.0363(4) 0.0336(4) 0.0023(3) 0.0029(3) -0.0022(3)
C4 0.0424(4) 0.0383(4) 0.0457(5) 0.0080(3) 0.0020(3) 0.0035(3)
C2 0.0465(4) 0.0465(4) 0.0407(4) -0.0036(3) 0.0079(3) 0.0077(3)
C3 0.0473(4) 0.0524(5) 0.0339(4) 0.0061(3) 0.0054(3) 0.0015(3)
N4 0.0546(4) 0.0587(5) 0.0336(4) 0.0016(3) 0.0062(3) -0.0059(3)
N3 0.0559(4) 0.0704(5) 0.0435(4) -0.0156(4) 0.0131(3) -0.0085(4)
N2 0.0496(4) 0.0505(5) 0.0537(5) -0.0161(3) 0.0132(3) 0.0012(3)

loop_
_atom_type_symbol
_atom_type_description
_atom_type_scat_dispersion_real
_atom_type_scat_dispersion_imag
_atom_type_scat_source
C C 0.0033 0.0016 'International Tables Vol C Tables 4.2.6.8 and 6.1.1.4'
H H 0.0000 0.0000 'International Tables Vol C Tables 4.2.6.8 and 6.1.1.4'
N N 0.0061 0.0033 'International Tables Vol C Tables 4.2.6.8 and 6.1.1.4'

loop_
_geom_angle_atom_site_label_1
_geom_angle_atom_site_label_2
_geom_angle_atom_site_label_3
_geom_angle
_geom_angle_site_symmetry_1
_geom_angle_site_symmetry_3
_geom_angle_publ_flag
N2 N1 C1 108.68(7) . . ?
N2 N1 C4 128.90(7) . . ?
C1 N1 C4 122.42(7) . . ?
C2 N5 C1 114.84(7) . . ?
N4 C1 N5 129.19(8) . . ?
N4 C1 N1 108.12(7) . . ?
N5 C1 N1 122.70(7) . . ?
C3 C4 N1 116.06(7) . . ?
C3 C4 H4 130.2(7) . . ?
N1 C4 H4 113.7(7) . . ?
N5 C2 C3 124.84(8) . . ?
N5 C2 H2 116.6(7) . . ?
C3 C2 H2 118.5(7) . . ?
C4 C3 C2 119.14(8) . . ?
C4 C3 H3 119.3(8) . . ?
C2 C3 H3 121.5(8) . . ?
C1 N4 N3 105.19(7) . . ?
N2 N3 N4 113.11(7) . . ?
N3 N2 N1 104.90(8) . . ?

loop_
_geom_bond_atom_site_label_1
_geom_bond_atom_site_label_2
_geom_bond_distance
_geom_bond_site_symmetry_2
_geom_bond_publ_flag
N1 N2 1.3511(9) . ?
N1 C1 1.3627(10) . ?
N1 C4 1.3634(10) . ?
N5 C2 1.3087(11) . ?
N5 C1 1.3484(10) . ?
C1 N4 1.3261(10) . ?
C4 C3 1.3454(13) . ?
C4 H4 0.991(13) . ?
C2 C3 1.4172(12) . ?
C2 H2 0.980(13) . ?
C3 H3 0.918(13) . ?
N4 N3 1.3453(13) . ?
N3 N2 1.3004(13) . ?

loop_
_cod_related_entry_id
_cod_related_entry_database
_cod_related_entry_code
1 ChemSpider 310162
